data_7004304
loop_
_publ_author_name
'Jones, Matthew D.'
'Davidson, Matthew G.'
'Keir, Callum G.'
'Wooles, Ashley J.'
'Mahon, Mary F.'
'Apperley, David C.'

_publ_section_title
;
 Heterogeneous catalysts for the controlled ring-opening polymerisation
 of rac-lactide and homogeneous silsesquioxane model complexes
;
_journal_issue 28
_journal_name_full 'Dalton Transactions'
_journal_page_first 3655
_journal_page_last 3657
_journal_paper_doi 10.1039/b805274c
_journal_year 2008
_chemical_formula_sum 'C56 H126 Al2 O24 Si14'
_chemical_formula_weight 1630.79
_chemical_name_systematic
;
?
;
_space_group_IT_number 2
_symmetry_cell_setting triclinic
_symmetry_space_group_name_Hall '-P 1'
_symmetry_space_group_name_H-M 'P -1'
_atom_sites_solution_hydrogens geom
_atom_sites_solution_primary direct
_atom_sites_solution_secondary difmap
_audit_creation_method SHELXL-97
_cell_angle_alpha 112.420(2)
_cell_angle_beta 90.025(2)
_cell_angle_gamma 112.209(2)
_cell_formula_units_Z 1
_cell_length_a 11.8430(5)
_cell_length_b 14.2230(6)
_cell_length_c 15.3430(7)
_cell_measurement_reflns_used 49289
_cell_measurement_temperature 150(2)
_cell_measurement_theta_max 25.03
_cell_measurement_theta_min 3.51
_cell_volume 2180.03(17)
_computing_cell_refinement 'HKL Scalepack (Otwinski & Minor, 1997)'
_computing_data_collection 'Collect (Nonius BV, 1997-2000)'
_computing_data_reduction 'HKL Denzo & Scalepack (Otwinski & Minor 1997)'
_computing_molecular_graphics 'Ortep-3 for Windows (Farrugia, 1997)'
_computing_publication_material 'WinGX publication routines (Farrugia, 1999)'
_computing_structure_refinement 'SHELXL-97 (Sheldrick, 1997)'
_computing_structure_solution
;
SIR97- Altomare A., Burla M.C., Camalli M., Cascarano G.L., Giacovazzo C. ,
Guagliardi A., Moliterni A.G.G., Polidori G.,Spagna R.
(1999) J. Appl. Cryst. 32, 115-119.
;
_diffrn_ambient_temperature 150(2)
_diffrn_measured_fraction_theta_full 0.985
_diffrn_measured_fraction_theta_max 0.985
_diffrn_measurement_device_type 'nonius kappa ccd'
_diffrn_measurement_method ccd
_diffrn_radiation_monochromator graphite
_diffrn_radiation_source 'fine-focus sealed tube'
_diffrn_radiation_type MoK\a
_diffrn_radiation_wavelength 0.71073
_diffrn_reflns_av_R_equivalents 0.0429
_diffrn_reflns_av_sigmaI/netI 0.0538
_diffrn_reflns_limit_h_max 13
_diffrn_reflns_limit_h_min -14
_diffrn_reflns_limit_k_max 16
_diffrn_reflns_limit_k_min -16
_diffrn_reflns_limit_l_max 18
_diffrn_reflns_limit_l_min -18
_diffrn_reflns_number 19937
_diffrn_reflns_theta_full 25.08
_diffrn_reflns_theta_max 25.08
_diffrn_reflns_theta_min 3.72
_exptl_absorpt_coefficient_mu 0.289
_exptl_absorpt_correction_type none
_exptl_crystal_colour colorless
_exptl_crystal_density_diffrn 1.242
_exptl_crystal_density_method 'not measured'
_exptl_crystal_description block
_exptl_crystal_F_000 876
_exptl_crystal_size_max 0.15
_exptl_crystal_size_mid 0.10
_exptl_crystal_size_min 0.10
_refine_diff_density_max 0.347
_refine_diff_density_min -0.368
_refine_diff_density_rms 0.069
_refine_ls_extinction_method none
_refine_ls_goodness_of_fit_ref 1.058
_refine_ls_hydrogen_treatment constr
_refine_ls_matrix_type full
_refine_ls_number_parameters 606
_refine_ls_number_reflns 7624
_refine_ls_number_restraints 0
_refine_ls_restrained_S_all 1.058
_refine_ls_R_factor_all 0.0739
_refine_ls_R_factor_gt 0.0534
_refine_ls_shift/su_max 0.000
_refine_ls_shift/su_mean 0.000
_refine_ls_structure_factor_coef Fsqd
_refine_ls_weighting_details 'calc w=1/[\s^2^(Fo^2^)+(0.0481P)^2^+4.4879P] where P=(Fo^2^+2Fc^2^)/3'
_refine_ls_weighting_scheme calc
_refine_ls_wR_factor_gt 0.1349
_refine_ls_wR_factor_ref 0.1477
_reflns_number_gt 5938
_reflns_number_total 7624
_reflns_threshold_expression >2sigma(I)
_cod_data_source_file b805274c.txt
_cod_data_source_block complex2
_cod_original_cell_volume 2180.03(16)
_cod_original_sg_symbol_H-M P-1
_cod_database_code 7004304

loop_
_symmetry_equiv_pos_as_xyz
'x, y, z'
'-x, -y, -z'

loop_
_atom_site_label
_atom_site_type_symbol
_atom_site_fract_x
_atom_site_fract_y
_atom_site_fract_z
_atom_site_U_iso_or_equiv
_atom_site_adp_type
_atom_site_occupancy
_atom_site_symmetry_multiplicity
_atom_site_calc_flag
_atom_site_refinement_flags
_atom_site_disorder_assembly
_atom_site_disorder_group
Si1 Si 0.21889(9) 0.47165(8) 0.54495(7) 0.0299(2) Uani 1 1 d . . .
Al1 Al 0.04385(10) 0.60259(9) 0.57402(7) 0.0279(3) Uani 1 1 d . . .
O1 O 0.0946(2) 0.48928(19) 0.51756(17) 0.0297(5) Uani 1 1 d . . .
C1A C 0.3226(8) 0.4868(8) 0.4575(6) 0.037(2) Uani 0.645(9) 1 d P A 1
H1A1 H 0.3979 0.4807 0.4780 0.044 Uiso 0.645(9) 1 calc PR A 1
H1A2 H 0.2811 0.4225 0.3955 0.044 Uiso 0.645(9) 1 calc PR A 1
Si2 Si 0.11528(10) 0.22815(9) 0.54251(7) 0.0335(3) Uani 1 1 d . . .
O2 O 0.1737(2) 0.3433(2) 0.5261(2) 0.0405(6) Uani 1 1 d . A .
C2A C 0.3644(7) 0.5930(7) 0.4396(6) 0.048(2) Uani 0.645(9) 1 d P A 1
H2A H 0.2881 0.6039 0.4278 0.058 Uiso 0.645(9) 1 calc PR A 1
Si3 Si -0.14588(9) 0.21871(8) 0.51252(7) 0.0294(2) Uani 1 1 d . . .
O3 O -0.0335(2) 0.1794(2) 0.51615(18) 0.0359(6) Uani 1 1 d . A .
C3A C 0.4469(8) 0.6949(6) 0.5260(6) 0.063(2) Uani 0.645(9) 1 d P A 1
H3A1 H 0.5228 0.6872 0.5403 0.095 Uiso 0.645(9) 1 calc PR A 1
H3A2 H 0.4036 0.7026 0.5810 0.095 Uiso 0.645(9) 1 calc PR A 1
H3A3 H 0.4681 0.7612 0.5127 0.095 Uiso 0.645(9) 1 calc PR A 1
Si4 Si 0.27608(10) 0.57979(9) 0.76987(7) 0.0337(3) Uani 1 1 d . . .
O4 O -0.1263(2) 0.2814(2) 0.44272(17) 0.0333(6) Uani 1 1 d . . .
C4B C 0.445(5) 0.585(6) 0.351(5) 0.13(2) Uani 0.355(9) 1 d P A 2
H4B1 H 0.4729 0.6628 0.3971 0.195 Uiso 0.355(9) 1 calc PR A 2
H4B2 H 0.4263 0.5798 0.2864 0.195 Uiso 0.355(9) 1 calc PR A 2
H4B3 H 0.5105 0.5592 0.3527 0.195 Uiso 0.355(9) 1 calc PR A 2
C16A C 0.4307(16) 0.8564(12) 0.849(2) 0.130(9) Uani 0.60(3) 1 d P A 1
H16A H 0.3548 0.8256 0.8035 0.195 Uiso 0.60(3) 1 calc PR A 1
H16B H 0.4836 0.9310 0.8542 0.195 Uiso 0.60(3) 1 calc PR A 1
H16C H 0.4094 0.8611 0.9121 0.195 Uiso 0.60(3) 1 calc PR A 1
Si5 Si 0.14911(10) 0.33915(9) 0.76068(7) 0.0315(2) Uani 1 1 d . . .
O5 O 0.0140(2) 0.6212(2) 0.68536(17) 0.0359(6) Uani 1 1 d . A .
C5 C 0.1752(4) 0.1257(3) 0.4704(3) 0.0386(9) Uani 1 1 d . A .
H5A H 0.2664 0.1601 0.4888 0.046 Uiso 1 1 calc R B 1
H5B H 0.1429 0.0611 0.4876 0.046 Uiso 1 1 calc R B 1
Si6 Si -0.10509(9) 0.35657(8) 0.73467(7) 0.0295(2) Uani 1 1 d . . .
C6A C 0.1438(17) 0.0818(10) 0.3603(10) 0.044(3) Uani 0.613(14) 1 d P A 1
H6A H 0.1869 0.1470 0.3441 0.052 Uiso 0.613(14) 1 calc PR A 1
Si7 Si 0.03096(10) 0.61129(8) 0.78483(7) 0.0314(2) Uani 1 1 d . . .
O7 O 0.2705(2) 0.5532(2) 0.65649(18) 0.0384(6) Uani 1 1 d . A .
C7A C 0.219(4) 0.001(3) 0.3230(16) 0.108(12) Uani 0.613(14) 1 d P A 1
H7A1 H 0.1713 -0.0705 0.3266 0.163 Uiso 0.613(14) 1 calc PR A 1
H7A2 H 0.3001 0.0371 0.3635 0.163 Uiso 0.613(14) 1 calc PR A 1
H7A3 H 0.2293 -0.0122 0.2566 0.163 Uiso 0.613(14) 1 calc PR A 1
O8 O 0.1551(3) 0.2582(2) 0.65415(18) 0.0431(7) Uani 1 1 d . A .
O9 O -0.1401(3) 0.3062(2) 0.61983(18) 0.0407(7) Uani 1 1 d . A .
C9 C -0.2944(4) 0.0965(3) 0.4749(3) 0.0381(9) Uani 1 1 d . A .
H9A H -0.2885 0.0446 0.5012 0.046 Uiso 1 1 calc R C 1
H9B H -0.3594 0.1209 0.5023 0.046 Uiso 1 1 calc R C 1
O10 O 0.1725(2) 0.6261(2) 0.80814(18) 0.0384(6) Uani 1 1 d . A .
O11 O 0.2451(2) 0.4649(2) 0.7820(2) 0.0408(7) Uani 1 1 d . A .
O12 O 0.0102(2) 0.3329(2) 0.76238(19) 0.0394(6) Uani 1 1 d . A .
O13 O -0.0642(3) 0.4891(2) 0.77523(18) 0.0390(6) Uani 1 1 d . A .
C13 C 0.4325(4) 0.6806(4) 0.8358(3) 0.0493(11) Uani 1 1 d . A .
H13A H 0.4275 0.7071 0.9048 0.059 Uiso 1 1 calc R D 1
H13B H 0.4860 0.6393 0.8244 0.059 Uiso 1 1 calc R D 1
C14 C 0.4983(13) 0.7821(15) 0.8156(11) 0.077(5) Uani 0.60(3) 1 d P A 1
H14 H 0.4955 0.7579 0.7450 0.092 Uiso 0.60(3) 1 calc PR A 1
C15A C 0.6363(18) 0.843(3) 0.8659(19) 0.189(15) Uani 0.60(3) 1 d P A 1
H15A H 0.6771 0.9102 0.8539 0.284 Uiso 0.60(3) 1 calc PR A 1
H15B H 0.6785 0.7934 0.8404 0.284 Uiso 0.60(3) 1 calc PR A 1
H15C H 0.6401 0.8645 0.9349 0.284 Uiso 0.60(3) 1 calc PR A 1
C17 C 0.1875(4) 0.2966(4) 0.8524(3) 0.0416(10) Uani 1 1 d . A .
H17A H 0.1330 0.3072 0.9009 0.050 Uiso 1 1 calc R E 1
H17B H 0.1684 0.2159 0.8216 0.050 Uiso 1 1 calc R E 1
C18 C 0.3232(8) 0.3595(8) 0.9044(6) 0.043(3) Uani 0.534(13) 1 d P A 1
H18 H 0.3381 0.4400 0.9351 0.051 Uiso 0.534(13) 1 calc PR A 1
C20 C 0.3377(11) 0.3262(15) 0.9887(10) 0.087(5) Uani 0.534(13) 1 d P A 1
H20A H 0.2800 0.3417 1.0320 0.130 Uiso 0.534(13) 1 calc PR A 1
H20B H 0.4227 0.3695 1.0239 0.130 Uiso 0.534(13) 1 calc PR A 1
H20C H 0.3195 0.2465 0.9630 0.130 Uiso 0.534(13) 1 calc PR A 1
C21 C -0.2370(4) 0.2892(3) 0.7845(3) 0.0370(9) Uani 1 1 d . A .
H21A H -0.3000 0.3183 0.7810 0.044 Uiso 1 1 calc R . .
H21B H -0.2741 0.2084 0.7429 0.044 Uiso 1 1 calc R . .
C22 C -0.2104(4) 0.3037(4) 0.8884(3) 0.0456(10) Uani 1 1 d . . .
H22 H -0.1358 0.2885 0.8952 0.055 Uiso 1 1 calc R A .
C23 C -0.3183(5) 0.2209(5) 0.9112(4) 0.0696(15) Uani 1 1 d . A .
H23A H -0.3019 0.2351 0.9786 0.104 Uiso 1 1 calc R . .
H23B H -0.3283 0.1449 0.8707 0.104 Uiso 1 1 calc R . .
H23C H -0.3943 0.2295 0.8988 0.104 Uiso 1 1 calc R . .
C24 C -0.1819(6) 0.4227(5) 0.9583(3) 0.0703(15) Uani 1 1 d . A .
H24A H -0.2521 0.4409 0.9500 0.105 Uiso 1 1 calc R . .
H24B H -0.1078 0.4740 0.9460 0.105 Uiso 1 1 calc R . .
H24C H -0.1676 0.4300 1.0239 0.105 Uiso 1 1 calc R . .
C25 C -0.0004(4) 0.7141(3) 0.8876(3) 0.0398(9) Uani 1 1 d . A .
H25A H -0.0799 0.7139 0.8674 0.048 Uiso 1 1 calc R . .
H25B H -0.0129 0.6869 0.9389 0.048 Uiso 1 1 calc R . .
C26 C 0.0943(4) 0.8343(3) 0.9313(3) 0.0469(10) Uani 1 1 d . . .
H26 H 0.1769 0.8347 0.9455 0.056 Uiso 1 1 calc R A .
C27 C 0.1034(8) 0.8896(5) 0.8640(4) 0.101(3) Uani 1 1 d . A .
H27A H 0.1340 0.8526 0.8073 0.152 Uiso 1 1 calc R . .
H27B H 0.1606 0.9683 0.8961 0.152 Uiso 1 1 calc R . .
H27C H 0.0215 0.8840 0.8446 0.152 Uiso 1 1 calc R . .
C28 C 0.0623(5) 0.9000(4) 1.0251(3) 0.0641(14) Uani 1 1 d . A .
H28A H 0.1222 0.9780 1.0510 0.096 Uiso 1 1 calc R . .
H28B H 0.0654 0.8681 1.0711 0.096 Uiso 1 1 calc R . .
H28C H -0.0211 0.8959 1.0134 0.096 Uiso 1 1 calc R . .
C10A C -0.3345(11) 0.0320(12) 0.3622(11) 0.046(4) Uani 0.432(13) 1 d P A 1
H10A H -0.3393 0.0855 0.3364 0.055 Uiso 0.432(13) 1 calc PR A 1
C11B C -0.3348(13) 0.0284(9) 0.2978(7) 0.093(5) Uani 0.568(13) 1 d P A 2
H11A H -0.4068 0.0470 0.3004 0.139 Uiso 0.568(13) 1 calc PR A 2
H11B H -0.3471 -0.0349 0.2371 0.139 Uiso 0.568(13) 1 calc PR A 2
H11C H -0.2604 0.0928 0.3025 0.139 Uiso 0.568(13) 1 calc PR A 2
C12A C -0.4636(13) -0.0611(14) 0.3400(12) 0.085(6) Uani 0.432(13) 1 d P A 1
H12A H -0.4871 -0.1054 0.2707 0.128 Uiso 0.432(13) 1 calc PR A 1
H12B H -0.5232 -0.0286 0.3632 0.128 Uiso 0.432(13) 1 calc PR A 1
H12C H -0.4633 -0.1092 0.3718 0.128 Uiso 0.432(13) 1 calc PR A 1
C19B C 0.406(2) 0.362(3) 0.866(2) 0.097(11) Uani 0.466(13) 1 d P A 2
H19A H 0.4050 0.3841 0.8131 0.146 Uiso 0.466(13) 1 calc PR A 2
H19B H 0.4766 0.3433 0.8696 0.146 Uiso 0.466(13) 1 calc PR A 2
H19C H 0.4122 0.4241 0.9264 0.146 Uiso 0.466(13) 1 calc PR A 2
C10B C -0.3195(9) -0.0022(8) 0.3807(7) 0.040(2) Uani 0.568(13) 1 d P A 2
H10B H -0.2463 -0.0216 0.3762 0.048 Uiso 0.568(13) 1 calc PR A 2
C11A C -0.2431(12) -0.0129(10) 0.3148(8) 0.063(4) Uani 0.432(13) 1 d P A 1
H11D H -0.2276 -0.0567 0.3458 0.094 Uiso 0.432(13) 1 calc PR A 1
H11E H -0.1653 0.0492 0.3209 0.094 Uiso 0.432(13) 1 calc PR A 1
H11F H -0.2770 -0.0605 0.2469 0.094 Uiso 0.432(13) 1 calc PR A 1
C12B C -0.4338(9) -0.1051(8) 0.3718(8) 0.056(3) Uani 0.568(13) 1 d P A 2
H12D H -0.4261 -0.1218 0.4274 0.084 Uiso 0.568(13) 1 calc PR A 2
H12E H -0.4406 -0.1689 0.3133 0.084 Uiso 0.568(13) 1 calc PR A 2
H12F H -0.5080 -0.0905 0.3693 0.084 Uiso 0.568(13) 1 calc PR A 2
C18B C 0.3004(10) 0.2730(10) 0.8526(7) 0.047(3) Uani 0.466(13) 1 d P A 2
H18B H 0.2928 0.2134 0.7885 0.056 Uiso 0.466(13) 1 calc PR A 2
C19A C 0.425(2) 0.3536(17) 0.8429(17) 0.060(5) Uani 0.534(13) 1 d P A 1
H19D H 0.4152 0.2761 0.8106 0.091 Uiso 0.534(13) 1 calc PR A 1
H19E H 0.5065 0.3989 0.8840 0.091 Uiso 0.534(13) 1 calc PR A 1
H19F H 0.4188 0.3822 0.7951 0.091 Uiso 0.534(13) 1 calc PR A 1
C20B C 0.3064(14) 0.2278(15) 0.9279(11) 0.070(4) Uani 0.466(13) 1 d P A 2
H20D H 0.3847 0.2197 0.9318 0.105 Uiso 0.466(13) 1 calc PR A 2
H20E H 0.2371 0.1550 0.9097 0.105 Uiso 0.466(13) 1 calc PR A 2
H20F H 0.3013 0.2797 0.9903 0.105 Uiso 0.466(13) 1 calc PR A 2
C8A C 0.0292(10) 0.0321(10) 0.3138(7) 0.083(4) Uani 0.613(14) 1 d P A 1
H8A1 H -0.0182 -0.0302 0.3303 0.124 Uiso 0.613(14) 1 calc PR A 1
H8A2 H 0.0298 0.0040 0.2448 0.124 Uiso 0.613(14) 1 calc PR A 1
H8A3 H -0.0090 0.0856 0.3318 0.124 Uiso 0.613(14) 1 calc PR A 1
C16B C 0.465(3) 0.829(2) 0.771(2) 0.121(14) Uani 0.40(3) 1 d P A 2
H16D H 0.4929 0.9095 0.7887 0.181 Uiso 0.40(3) 1 calc PR A 2
H16E H 0.3807 0.7899 0.7342 0.181 Uiso 0.40(3) 1 calc PR A 2
H16F H 0.5206 0.8021 0.7320 0.181 Uiso 0.40(3) 1 calc PR A 2
C15B C 0.583(3) 0.8821(18) 0.926(3) 0.137(15) Uani 0.40(3) 1 d P A 2
H15D H 0.6521 0.8702 0.8948 0.206 Uiso 0.40(3) 1 calc PR A 2
H15E H 0.5796 0.8640 0.9818 0.206 Uiso 0.40(3) 1 calc PR A 2
H15F H 0.5968 0.9603 0.9466 0.206 Uiso 0.40(3) 1 calc PR A 2
C14B C 0.465(2) 0.8092(17) 0.8576(19) 0.062(6) Uani 0.40(3) 1 d P A 2
H14B H 0.3990 0.8279 0.8905 0.074 Uiso 0.40(3) 1 calc PR A 2
C2B C 0.3165(11) 0.5049(12) 0.3784(9) 0.041(4) Uani 0.355(9) 1 d P A 2
H2B H 0.2444 0.5191 0.3623 0.049 Uiso 0.355(9) 1 calc PR A 2
C1B C 0.3436(15) 0.5409(14) 0.4880(12) 0.034(3) Uani 0.355(9) 1 d P A 2
H1B1 H 0.3662 0.6221 0.5198 0.041 Uiso 0.355(9) 1 calc PR A 2
H1B2 H 0.4172 0.5286 0.5019 0.041 Uiso 0.355(9) 1 calc PR A 2
C8B C 0.146(2) 0.1420(14) 0.3147(9) 0.085(7) Uani 0.387(14) 1 d P A 2
H8B1 H 0.0991 0.1836 0.3511 0.128 Uiso 0.387(14) 1 calc PR A 2
H8B2 H 0.0990 0.0919 0.2501 0.128 Uiso 0.387(14) 1 calc PR A 2
H8B3 H 0.2260 0.1944 0.3109 0.128 Uiso 0.387(14) 1 calc PR A 2
C7B C 0.193(6) -0.009(4) 0.311(3) 0.094(13) Uani 0.387(14) 1 d P A 2
H7B1 H 0.1364 -0.0527 0.2492 0.141 Uiso 0.387(14) 1 calc PR A 2
H7B2 H 0.1848 -0.0563 0.3448 0.141 Uiso 0.387(14) 1 calc PR A 2
H7B3 H 0.2783 0.0198 0.2992 0.141 Uiso 0.387(14) 1 calc PR A 2
C6B C 0.165(4) 0.076(3) 0.363(2) 0.108(16) Uani 0.387(14) 1 d P A 2
H6B H 0.0749 0.0280 0.3523 0.129 Uiso 0.387(14) 1 calc PR A 2
C3B C 0.2928(16) 0.3840(13) 0.3200(10) 0.066(5) Uani 0.355(9) 1 d P A 2
H3B1 H 0.3639 0.3705 0.3358 0.099 Uiso 0.355(9) 1 calc PR A 2
H3B2 H 0.2808 0.3676 0.2517 0.099 Uiso 0.355(9) 1 calc PR A 2
H3B3 H 0.2184 0.3356 0.3346 0.099 Uiso 0.355(9) 1 calc PR A 2
C4A C 0.422(2) 0.581(2) 0.3523(14) 0.061(4) Uani 0.645(9) 1 d P A 1
H4A1 H 0.4998 0.5740 0.3624 0.091 Uiso 0.645(9) 1 calc PR A 1
H4A2 H 0.4386 0.6463 0.3388 0.091 Uiso 0.645(9) 1 calc PR A 1
H4A3 H 0.3655 0.5137 0.2980 0.091 Uiso 0.645(9) 1 calc PR A 1

loop_
_atom_site_aniso_label
_atom_site_aniso_U_11
_atom_site_aniso_U_22
_atom_site_aniso_U_33
_atom_site_aniso_U_23
_atom_site_aniso_U_13
_atom_site_aniso_U_12
Si1 0.0296(5) 0.0373(5) 0.0259(5) 0.0174(4) 0.0064(4) 0.0122(4)
Al1 0.0329(6) 0.0292(5) 0.0227(5) 0.0131(4) 0.0058(4) 0.0114(5)
O1 0.0310(13) 0.0314(13) 0.0274(13) 0.0137(11) 0.0051(10) 0.0119(11)
C1A 0.035(4) 0.046(5) 0.034(5) 0.020(4) 0.011(4) 0.017(5)
Si2 0.0387(6) 0.0383(6) 0.0275(5) 0.0132(4) 0.0071(4) 0.0202(5)
O2 0.0397(15) 0.0370(15) 0.0449(16) 0.0140(13) 0.0037(12) 0.0187(12)
C2A 0.043(4) 0.067(5) 0.056(5) 0.042(5) 0.021(4) 0.028(4)
Si3 0.0344(5) 0.0301(5) 0.0231(5) 0.0118(4) 0.0048(4) 0.0118(4)
O3 0.0389(15) 0.0401(14) 0.0338(14) 0.0177(12) 0.0077(11) 0.0187(12)
C3A 0.067(5) 0.055(5) 0.071(6) 0.037(4) 0.017(4) 0.017(4)
Si4 0.0334(6) 0.0362(6) 0.0281(5) 0.0172(4) 0.0012(4) 0.0068(4)
O4 0.0395(15) 0.0303(13) 0.0263(13) 0.0138(11) 0.0025(11) 0.0082(11)
C4B 0.15(4) 0.12(3) 0.14(3) 0.08(3) 0.11(3) 0.05(3)
C16A 0.107(12) 0.060(8) 0.21(3) 0.064(12) 0.031(13) 0.008(7)
Si5 0.0350(6) 0.0383(6) 0.0262(5) 0.0180(4) 0.0063(4) 0.0155(5)
O5 0.0475(16) 0.0400(14) 0.0245(13) 0.0150(11) 0.0101(11) 0.0204(13)
C5 0.051(2) 0.042(2) 0.032(2) 0.0181(18) 0.0127(18) 0.0255(19)
Si6 0.0328(5) 0.0315(5) 0.0229(5) 0.0117(4) 0.0055(4) 0.0110(4)
C6A 0.081(7) 0.042(5) 0.022(6) 0.003(4) 0.008(4) 0.049(6)
Si7 0.0410(6) 0.0287(5) 0.0224(5) 0.0111(4) 0.0068(4) 0.0116(4)
O7 0.0438(16) 0.0420(15) 0.0266(14) 0.0155(12) 0.0007(11) 0.0133(12)
C7A 0.22(3) 0.142(19) 0.025(7) 0.026(9) 0.051(13) 0.15(2)
O8 0.0506(17) 0.0567(17) 0.0283(14) 0.0159(13) 0.0071(12) 0.0299(15)
O9 0.0483(17) 0.0479(16) 0.0228(14) 0.0080(12) 0.0032(12) 0.0233(13)
C9 0.041(2) 0.036(2) 0.040(2) 0.0200(18) 0.0104(18) 0.0136(18)
O10 0.0413(15) 0.0412(15) 0.0320(14) 0.0159(12) 0.0051(12) 0.0153(12)
O11 0.0399(15) 0.0425(15) 0.0447(16) 0.0265(13) 0.0035(12) 0.0131(13)
O12 0.0353(15) 0.0510(16) 0.0354(15) 0.0211(13) 0.0084(12) 0.0178(13)
O13 0.0472(16) 0.0336(14) 0.0331(14) 0.0155(12) 0.0118(12) 0.0113(12)
C13 0.041(2) 0.058(3) 0.034(2) 0.021(2) -0.0013(18) 0.003(2)
C14 0.052(7) 0.088(9) 0.046(7) 0.036(7) -0.009(5) -0.026(6)
C15A 0.082(12) 0.25(3) 0.18(2) 0.18(2) -0.073(12) -0.086(13)
C17 0.047(2) 0.049(2) 0.040(2) 0.029(2) 0.0091(18) 0.020(2)
C18 0.049(6) 0.054(6) 0.038(5) 0.028(5) 0.007(4) 0.026(4)
C20 0.065(7) 0.131(13) 0.086(9) 0.080(10) -0.007(6) 0.027(8)
C21 0.034(2) 0.034(2) 0.043(2) 0.0175(18) 0.0095(17) 0.0126(17)
C22 0.047(2) 0.062(3) 0.046(2) 0.034(2) 0.020(2) 0.028(2)
C23 0.074(4) 0.086(4) 0.078(4) 0.061(3) 0.037(3) 0.035(3)
C24 0.091(4) 0.079(4) 0.032(2) 0.023(2) 0.020(3) 0.026(3)
C25 0.053(3) 0.038(2) 0.0256(19) 0.0125(17) 0.0111(17) 0.0159(19)
C26 0.054(3) 0.034(2) 0.042(2) 0.0090(18) 0.011(2) 0.014(2)
C27 0.191(8) 0.047(3) 0.072(4) 0.035(3) 0.056(5) 0.046(4)
C28 0.083(4) 0.044(3) 0.046(3) 0.003(2) 0.013(3) 0.022(3)
C10A 0.034(6) 0.037(7) 0.060(10) 0.027(6) -0.011(5) 0.001(5)
C11B 0.130(11) 0.067(7) 0.031(5) 0.026(5) -0.019(6) -0.018(7)
C12A 0.048(8) 0.067(10) 0.086(11) 0.005(8) -0.001(7) -0.005(7)
C19B 0.044(10) 0.21(3) 0.12(2) 0.14(2) 0.042(13) 0.070(13)
C10B 0.039(5) 0.036(5) 0.034(5) 0.012(4) 0.005(4) 0.006(4)
C11A 0.062(8) 0.057(7) 0.046(7) 0.009(5) 0.002(6) 0.013(6)
C12B 0.057(6) 0.041(5) 0.057(6) 0.018(4) 0.003(4) 0.009(4)
C18B 0.057(7) 0.060(8) 0.037(6) 0.031(6) 0.004(5) 0.026(5)
C19A 0.044(9) 0.076(9) 0.073(10) 0.043(7) 0.032(7) 0.024(6)
C20B 0.073(8) 0.106(12) 0.076(9) 0.070(9) 0.019(7) 0.050(8)
C8A 0.092(8) 0.106(9) 0.046(5) 0.011(5) 0.010(5) 0.057(7)
C16B 0.14(2) 0.091(15) 0.11(2) 0.077(16) -0.025(16) -0.012(14)
C15B 0.096(19) 0.055(11) 0.21(3) 0.076(17) -0.055(19) -0.045(11)
C14B 0.072(12) 0.058(11) 0.059(14) 0.041(10) -0.013(10) 0.015(9)
C2B 0.041(7) 0.062(9) 0.044(8) 0.043(7) 0.024(6) 0.024(6)
C1B 0.029(7) 0.037(8) 0.038(9) 0.017(7) 0.012(6) 0.014(8)
C8B 0.17(2) 0.096(13) 0.028(7) 0.026(7) 0.021(8) 0.097(14)
C7B 0.16(3) 0.10(2) 0.060(18) 0.015(13) -0.011(14) 0.11(2)
C6B 0.20(3) 0.18(3) 0.061(15) 0.087(18) 0.055(16) 0.16(3)
C3B 0.087(11) 0.075(10) 0.041(8) 0.026(7) 0.023(7) 0.036(9)
C4A 0.058(7) 0.085(11) 0.054(7) 0.052(8) 0.031(6) 0.023(6)

loop_
_atom_type_symbol
_atom_type_description
_atom_type_scat_dispersion_real
_atom_type_scat_dispersion_imag
_atom_type_scat_source
C C 0.0033 0.0016 'International Tables Vol C Tables 4.2.6.8 and 6.1.1.4'
H H 0.0000 0.0000 'International Tables Vol C Tables 4.2.6.8 and 6.1.1.4'
O O 0.0106 0.0060 'International Tables Vol C Tables 4.2.6.8 and 6.1.1.4'
Si Si 0.0817 0.0704 'International Tables Vol C Tables 4.2.6.8 and 6.1.1.4'
Al Al 0.0645 0.0514 'International Tables Vol C Tables 4.2.6.8 and 6.1.1.4'

loop_
_geom_angle_atom_site_label_1
_geom_angle_atom_site_label_2
_geom_angle_atom_site_label_3
_geom_angle
_geom_angle_site_symmetry_1
_geom_angle_site_symmetry_3
_geom_angle_publ_flag
O2 Si1 O7 111.92(15) . . ?
O2 Si1 O1 107.02(14) . . ?
O7 Si1 O1 105.52(14) . . ?
O2 Si1 C1A 103.5(3) . . ?
O7 Si1 C1A 118.9(3) . . ?
O1 Si1 C1A 109.6(3) . . ?
O2 Si1 C1B 122.9(5) . . ?
O7 Si1 C1B 101.2(6) . . ?
O1 Si1 C1B 107.1(5) . . ?
C1A Si1 C1B 20.9(4) . . ?
O5 Al1 O4 116.64(13) . 2_566 ?
O5 Al1 O1 112.54(13) . 2_566 ?
O4 Al1 O1 111.57(12) 2_566 2_566 ?
O5 Al1 O1 113.95(13) . . ?
O4 Al1 O1 113.59(13) 2_566 . ?
O1 Al1 O1 84.22(12) 2_566 . ?
O5 Al1 Al1 122.14(11) . 2_566 ?
O4 Al1 Al1 121.17(11) 2_566 2_566 ?
O1 Al1 Al1 42.22(8) 2_566 2_566 ?
O1 Al1 Al1 42.00(8) . 2_566 ?
Si1 O1 Al1 131.82(15) . 2_566 ?
Si1 O1 Al1 132.26(15) . . ?
Al1 O1 Al1 95.78(12) 2_566 . ?
C2A C1A Si1 118.8(7) . . ?
C2A C1A H1A1 107.6 . . ?
Si1 C1A H1A1 107.6 . . ?
C2A C1A H1A2 107.6 . . ?
Si1 C1A H1A2 107.6 . . ?
H1A1 C1A H1A2 107.1 . . ?
O3 Si2 O8 109.91(15) . . ?
O3 Si2 O2 107.48(14) . . ?
O8 Si2 O2 108.38(15) . . ?
O3 Si2 C5 111.55(17) . . ?
O8 Si2 C5 107.66(16) . . ?
O2 Si2 C5 111.82(17) . . ?
Si1 O2 Si2 160.7(2) . . ?
C4A C2A C3A 112.1(11) . . ?
C4A C2A C1A 111.6(12) . . ?
C3A C2A C1A 112.1(7) . . ?
C4A C2A H2A 106.9 . . ?
C3A C2A H2A 106.9 . . ?
C1A C2A H2A 106.9 . . ?
O4 Si3 O9 108.39(14) . . ?
O4 Si3 O3 110.00(14) . . ?
O9 Si3 O3 107.57(14) . . ?
O4 Si3 C9 112.14(16) . . ?
O9 Si3 C9 109.49(17) . . ?
O3 Si3 C9 109.14(17) . . ?
Si2 O3 Si3 141.75(18) . . ?
O10 Si4 O11 109.32(15) . . ?
O10 Si4 O7 108.37(14) . . ?
O11 Si4 O7 108.42(15) . . ?
O10 Si4 C13 111.9(2) . . ?
O11 Si4 C13 108.83(18) . . ?
O7 Si4 C13 109.97(18) . . ?
Si3 O4 Al1 146.72(16) . 2_566 ?
C2B C4B H4B1 109.5 . . ?
C2B C4B H4B2 109.5 . . ?
H4B1 C4B H4B2 109.5 . . ?
C2B C4B H4B3 109.5 . . ?
H4B1 C4B H4B3 109.5 . . ?
H4B2 C4B H4B3 109.5 . . ?
O12 Si5 O11 109.62(15) . . ?
O12 Si5 O8 108.16(15) . . ?
O11 Si5 O8 107.92(16) . . ?
O12 Si5 C17 108.85(17) . . ?
O11 Si5 C17 110.36(17) . . ?
O8 Si5 C17 111.88(18) . . ?
Si7 O5 Al1 152.48(18) . . ?
C6B C5 C6A 11(2) . . ?
C6B C5 Si2 127.1(14) . . ?
C6A C5 Si2 116.6(7) . . ?
C6B C5 H5A 99.4 . . ?
C6A C5 H5A 108.1 . . ?
Si2 C5 H5A 108.1 . . ?
C6B C5 H5B 105.2 . . ?
C6A C5 H5B 108.1 . . ?
Si2 C5 H5B 108.1 . . ?
H5A C5 H5B 107.3 . . ?
O13 Si6 O9 107.58(15) . . ?
O13 Si6 O12 108.97(15) . . ?
O9 Si6 O12 109.41(15) . . ?
O13 Si6 C21 112.28(17) . . ?
O9 Si6 C21 110.19(17) . . ?
O12 Si6 C21 108.37(16) . . ?
C8A C6A C5 122.7(14) . . ?
C8A C6A C7A 111.7(16) . . ?
C5 C6A C7A 102.0(13) . . ?
C8A C6A H6A 106.5 . . ?
C5 C6A H6A 106.5 . . ?
C7A C6A H6A 106.5 . . ?
O5 Si7 O13 109.51(14) . . ?
O5 Si7 O10 108.31(15) . . ?
O13 Si7 O10 109.11(15) . . ?
O5 Si7 C25 114.49(17) . . ?
O13 Si7 C25 106.42(17) . . ?
O10 Si7 C25 108.89(17) . . ?
Si1 O7 Si4 152.23(19) . . ?
Si2 O8 Si5 141.11(19) . . ?
Si6 O9 Si3 152.36(19) . . ?
C10B C9 C10A 26.8(4) . . ?
C10B C9 Si3 120.3(4) . . ?
C10A C9 Si3 113.4(5) . . ?
C10B C9 H9A 82.5 . . ?
C10A C9 H9A 108.9 . . ?
Si3 C9 H9A 108.9 . . ?
C10B C9 H9B 123.2 . . ?
C10A C9 H9B 108.9 . . ?
Si3 C9 H9B 108.9 . . ?
H9A C9 H9B 107.7 . . ?
Si4 O10 Si7 145.45(18) . . ?
Si5 O11 Si4 149.41(18) . . ?
Si5 O12 Si6 154.21(19) . . ?
Si6 O13 Si7 150.50(19) . . ?
C14 C13 C14B 29.4(7) . . ?
C14 C13 Si4 119.7(6) . . ?
C14B C13 Si4 115.9(7) . . ?
C14 C13 H13A 107.4 . . ?
C14B C13 H13A 82.1 . . ?
Si4 C13 H13A 107.4 . . ?
C14 C13 H13B 107.4 . . ?
C14B C13 H13B 130.7 . . ?
Si4 C13 H13B 107.4 . . ?
H13A C13 H13B 106.9 . . ?
C16A C14 C13 108.2(15) . . ?
C16A C14 C15A 111.7(17) . . ?
C13 C14 C15A 110.4(11) . . ?
C16A C14 H14 108.8 . . ?
C13 C14 H14 108.8 . . ?
C15A C14 H14 108.8 . . ?
C18B C17 C18 42.6(5) . . ?
C18B C17 Si5 119.4(4) . . ?
C18 C17 Si5 115.5(4) . . ?
C18B C17 H17A 131.2 . . ?
C18 C17 H17A 108.4 . . ?
Si5 C17 H17A 108.4 . . ?
C18B C17 H17B 67.3 . . ?
C18 C17 H17B 108.4 . . ?
Si5 C17 H17B 108.4 . . ?
H17A C17 H17B 107.5 . . ?
C19A C18 C17 117.7(11) . . ?
C19A C18 C20 111.4(12) . . ?
C17 C18 C20 109.7(7) . . ?
C19A C18 H18 105.7 . . ?
C17 C18 H18 105.7 . . ?
C20 C18 H18 105.7 . . ?
C22 C21 Si6 117.0(3) . . ?
C22 C21 H21A 108.0 . . ?
Si6 C21 H21A 108.0 . . ?
C22 C21 H21B 108.0 . . ?
Si6 C21 H21B 108.0 . . ?
H21A C21 H21B 107.3 . . ?
C24 C22 C23 110.9(4) . . ?
C24 C22 C21 110.5(4) . . ?
C23 C22 C21 110.9(4) . . ?
C24 C22 H22 108.1 . . ?
C23 C22 H22 108.1 . . ?
C21 C22 H22 108.1 . . ?
C22 C23 H23A 109.5 . . ?
C22 C23 H23B 109.5 . . ?
H23A C23 H23B 109.5 . . ?
C22 C23 H23C 109.5 . . ?
H23A C23 H23C 109.5 . . ?
H23B C23 H23C 109.5 . . ?
C22 C24 H24A 109.5 . . ?
C22 C24 H24B 109.5 . . ?
H24A C24 H24B 109.5 . . ?
C22 C24 H24C 109.5 . . ?
H24A C24 H24C 109.5 . . ?
H24B C24 H24C 109.5 . . ?
C26 C25 Si7 118.9(3) . . ?
C26 C25 H25A 107.6 . . ?
Si7 C25 H25A 107.6 . . ?
C26 C25 H25B 107.6 . . ?
Si7 C25 H25B 107.6 . . ?
H25A C25 H25B 107.0 . . ?
C27 C26 C25 111.7(4) . . ?
C27 C26 C28 110.0(4) . . ?
C25 C26 C28 110.4(4) . . ?
C27 C26 H26 108.2 . . ?
C25 C26 H26 108.2 . . ?
C28 C26 H26 108.2 . . ?
C26 C27 H27A 109.5 . . ?
C26 C27 H27B 109.5 . . ?
H27A C27 H27B 109.5 . . ?
C26 C27 H27C 109.5 . . ?
H27A C27 H27C 109.5 . . ?
H27B C27 H27C 109.5 . . ?
C26 C28 H28A 109.5 . . ?
C26 C28 H28B 109.5 . . ?
H28A C28 H28B 109.5 . . ?
C26 C28 H28C 109.5 . . ?
H28A C28 H28C 109.5 . . ?
H28B C28 H28C 109.5 . . ?
C11A C10A C12A 111.3(11) . . ?
C11A C10A C9 112.4(10) . . ?
C12A C10A C9 108.5(11) . . ?
C11A C10A H10A 108.2 . . ?
C12A C10A H10A 108.2 . . ?
C9 C10A H10A 108.2 . . ?
C10B C11B H11A 109.5 . . ?
C10B C11B H11B 109.5 . . ?
H11A C11B H11B 109.5 . . ?
C10B C11B H11C 109.5 . . ?
H11A C11B H11C 109.5 . . ?
H11B C11B H11C 109.5 . . ?
C18B C19B H19A 109.5 . . ?
C18B C19B H19B 109.5 . . ?
H19A C19B H19B 109.5 . . ?
C18B C19B H19C 109.5 . . ?
H19A C19B H19C 109.5 . . ?
H19B C19B H19C 109.5 . . ?
C9 C10B C11B 110.1(9) . . ?
C9 C10B C12B 112.6(7) . . ?
C11B C10B C12B 109.7(8) . . ?
C9 C10B H10B 108.1 . . ?
C11B C10B H10B 108.1 . . ?
C12B C10B H10B 108.1 . . ?
C10B C12B H12D 109.5 . . ?
C10B C12B H12E 109.5 . . ?
H12D C12B H12E 109.5 . . ?
C10B C12B H12F 109.5 . . ?
H12D C12B H12F 109.5 . . ?
H12E C12B H12F 109.5 . . ?
C19B C18B C17 113.0(14) . . ?
C19B C18B C20B 110.5(14) . . ?
C17 C18B C20B 110.2(8) . . ?
C19B C18B H18B 107.7 . . ?
C17 C18B H18B 107.7 . . ?
C20B C18B H18B 107.7 . . ?
C18B C20B H20D 109.5 . . ?
C18B C20B H20E 109.5 . . ?
H20D C20B H20E 109.5 . . ?
C18B C20B H20F 109.5 . . ?
H20D C20B H20F 109.5 . . ?
H20E C20B H20F 109.5 . . ?
C14B C16B H16D 109.5 . . ?
C14B C16B H16E 109.5 . . ?
H16D C16B H16E 109.5 . . ?
C14B C16B H16F 109.5 . . ?
H16D C16B H16F 109.5 . . ?
H16E C16B H16F 109.5 . . ?
C14B C15B H15D 109.5 . . ?
C14B C15B H15E 109.5 . . ?
H15D C15B H15E 109.5 . . ?
C14B C15B H15F 109.5 . . ?
H15D C15B H15F 109.5 . . ?
H15E C15B H15F 109.5 . . ?
C16B C14B C15B 112.9(19) . . ?
C16B C14B C13 113(2) . . ?
C15B C14B C13 109.7(14) . . ?
C16B C14B H14B 106.9 . . ?
C15B C14B H14B 106.9 . . ?
C13 C14B H14B 106.9 . . ?
C3B C2B C1B 113.5(11) . . ?
C3B C2B C4B 108(3) . . ?
C1B C2B C4B 106(2) . . ?
C3B C2B H2B 109.8 . . ?
C1B C2B H2B 109.8 . . ?
C4B C2B H2B 109.8 . . ?
C2B C1B Si1 118.0(11) . . ?
C2B C1B H1B1 107.8 . . ?
Si1 C1B H1B1 107.8 . . ?
C2B C1B H1B2 107.8 . . ?
Si1 C1B H1B2 107.8 . . ?
H1B1 C1B H1B2 107.1 . . ?
C6B C8B H8B1 109.5 . . ?
C6B C8B H8B2 109.5 . . ?
H8B1 C8B H8B2 109.5 . . ?
C6B C8B H8B3 109.5 . . ?
H8B1 C8B H8B3 109.5 . . ?
H8B2 C8B H8B3 109.5 . . ?
C6B C7B H7B1 109.5 . . ?
C6B C7B H7B2 109.5 . . ?
H7B1 C7B H7B2 109.5 . . ?
C6B C7B H7B3 109.5 . . ?
H7B1 C7B H7B3 109.5 . . ?
H7B2 C7B H7B3 109.5 . . ?
C7B C6B C8B 117(3) . . ?
C7B C6B C5 127(3) . . ?
C8B C6B C5 116(2) . . ?
C7B C6B H6B 93.4 . . ?
C8B C6B H6B 93.4 . . ?
C5 C6B H6B 93.4 . . ?
C2B C3B H3B1 109.5 . . ?
C2B C3B H3B2 109.5 . . ?
H3B1 C3B H3B2 109.5 . . ?
C2B C3B H3B3 109.5 . . ?
H3B1 C3B H3B3 109.5 . . ?
H3B2 C3B H3B3 109.5 . . ?

loop_
_geom_bond_atom_site_label_1
_geom_bond_atom_site_label_2
_geom_bond_distance
_geom_bond_site_symmetry_2
_geom_bond_publ_flag
Si1 O2 1.601(3) . ?
Si1 O7 1.612(3) . ?
Si1 O1 1.662(3) . ?
Si1 C1A 1.838(9) . ?
Si1 C1B 1.863(16) . ?
Al1 O5 1.685(3) . ?
Al1 O4 1.687(3) 2_566 ?
Al1 O1 1.830(3) 2_566 ?
Al1 O1 1.838(3) . ?
Al1 Al1 2.721(2) 2_566 ?
O1 Al1 1.830(3) 2_566 ?
C1A C2A 1.533(12) . ?
C1A H1A1 0.9900 . ?
C1A H1A2 0.9900 . ?
Si2 O3 1.615(3) . ?
Si2 O8 1.621(3) . ?
Si2 O2 1.637(3) . ?
Si2 C5 1.844(4) . ?
C2A C4A 1.48(2) . ?
C2A C3A 1.508(12) . ?
C2A H2A 1.0000 . ?
Si3 O4 1.603(3) . ?
Si3 O9 1.624(3) . ?
Si3 O3 1.636(3) . ?
Si3 C9 1.836(4) . ?
C3A H3A1 0.9800 . ?
C3A H3A2 0.9800 . ?
C3A H3A3 0.9800 . ?
Si4 O10 1.612(3) . ?
Si4 O11 1.617(3) . ?
Si4 O7 1.629(3) . ?
Si4 C13 1.843(4) . ?
O4 Al1 1.687(3) 2_566 ?
C4B C2B 1.69(6) . ?
C4B H4B1 0.9800 . ?
C4B H4B2 0.9800 . ?
C4B H4B3 0.9800 . ?
C16A C14 1.50(3) . ?
C16A H16A 0.9800 . ?
C16A H16B 0.9800 . ?
C16A H16C 0.9800 . ?
Si5 O12 1.615(3) . ?
Si5 O11 1.617(3) . ?
Si5 O8 1.621(3) . ?
Si5 C17 1.848(4) . ?
O5 Si7 1.604(3) . ?
C5 C6B 1.51(3) . ?
C5 C6A 1.549(15) . ?
C5 H5A 0.9900 . ?
C5 H5B 0.9900 . ?
Si6 O13 1.609(3) . ?
Si6 O9 1.613(3) . ?
Si6 O12 1.617(3) . ?
Si6 C21 1.836(4) . ?
C6A C8A 1.32(2) . ?
C6A C7A 1.65(3) . ?
C6A H6A 1.0000 . ?
Si7 O13 1.624(3) . ?
Si7 O10 1.631(3) . ?
Si7 C25 1.847(4) . ?
C7A H7A1 0.9800 . ?
C7A H7A2 0.9800 . ?
C7A H7A3 0.9800 . ?
C9 C10B 1.512(10) . ?
C9 C10A 1.586(15) . ?
C9 H9A 0.9900 . ?
C9 H9B 0.9900 . ?
C13 C14 1.510(14) . ?
C13 C14B 1.61(2) . ?
C13 H13A 0.9900 . ?
C13 H13B 0.9900 . ?
C14 C15A 1.561(19) . ?
C14 H14 1.0000 . ?
C15A H15A 0.9800 . ?
C15A H15B 0.9800 . ?
C15A H15C 0.9800 . ?
C17 C18B 1.497(11) . ?
C17 C18 1.545(10) . ?
C17 H17A 0.9900 . ?
C17 H17B 0.9900 . ?
C18 C19A 1.54(2) . ?
C18 C20 1.567(12) . ?
C18 H18 1.0000 . ?
C20 H20A 0.9800 . ?
C20 H20B 0.9800 . ?
C20 H20C 0.9800 . ?
C21 C22 1.544(6) . ?
C21 H21A 0.9900 . ?
C21 H21B 0.9900 . ?
C22 C24 1.521(7) . ?
C22 C23 1.523(6) . ?
C22 H22 1.0000 . ?
C23 H23A 0.9800 . ?
C23 H23B 0.9800 . ?
C23 H23C 0.9800 . ?
C24 H24A 0.9800 . ?
C24 H24B 0.9800 . ?
C24 H24C 0.9800 . ?
C25 C26 1.518(6) . ?
C25 H25A 0.9900 . ?
C25 H25B 0.9900 . ?
C26 C27 1.501(7) . ?
C26 C28 1.526(6) . ?
C26 H26 1.0000 . ?
C27 H27A 0.9800 . ?
C27 H27B 0.9800 . ?
C27 H27C 0.9800 . ?
C28 H28A 0.9800 . ?
C28 H28B 0.9800 . ?
C28 H28C 0.9800 . ?
C10A C11A 1.51(2) . ?
C10A C12A 1.527(17) . ?
C10A H10A 1.0000 . ?
C11B C10B 1.523(15) . ?
C11B H11A 0.9800 . ?
C11B H11B 0.9800 . ?
C11B H11C 0.9800 . ?
C12A H12A 0.9800 . ?
C12A H12B 0.9800 . ?
C12A H12C 0.9800 . ?
C19B C18B 1.34(3) . ?
C19B H19A 0.9800 . ?
C19B H19B 0.9800 . ?
C19B H19C 0.9800 . ?
C10B C12B 1.531(12) . ?
C10B H10B 1.0000 . ?
C11A H11D 0.9800 . ?
C11A H11E 0.9800 . ?
C11A H11F 0.9800 . ?
C12B H12D 0.9800 . ?
C12B H12E 0.9800 . ?
C12B H12F 0.9800 . ?
C18B C20B 1.535(13) . ?
C18B H18B 1.0000 . ?
C19A H19D 0.9800 . ?
C19A H19E 0.9800 . ?
C19A H19F 0.9800 . ?
C20B H20D 0.9800 . ?
C20B H20E 0.9800 . ?
C20B H20F 0.9800 . ?
C8A H8A1 0.9800 . ?
C8A H8A2 0.9800 . ?
C8A H8A3 0.9800 . ?
C16B C14B 1.46(4) . ?
C16B H16D 0.9800 . ?
C16B H16E 0.9800 . ?
C16B H16F 0.9800 . ?
C15B C14B 1.49(3) . ?
C15B H15D 0.9800 . ?
C15B H15E 0.9800 . ?
C15B H15F 0.9800 . ?
C14B H14B 1.0000 . ?
C2B C3B 1.52(2) . ?
C2B C1B 1.55(2) . ?
C2B H2B 1.0000 . ?
C1B H1B1 0.9900 . ?
C1B H1B2 0.9900 . ?
C8B C6B 1.47(3) . ?
C8B H8B1 0.9800 . ?
C8B H8B2 0.9800 . ?
C8B H8B3 0.9800 . ?
C7B C6B 1.33(5) . ?
C7B H7B1 0.9800 . ?
C7B H7B2 0.9800 . ?
C7B H7B3 0.9800 . ?
C6B H6B 1.0000 . ?
C3B H3B1 0.9800 . ?
C3B H3B2 0.9800 . ?
C3B H3B3 0.9800 . ?
C4A H4A1 0.9800 . ?
C4A H4A2 0.9800 . ?
C4A H4A3 0.9800 . ?
